data_1532366
loop_
_publ_author_name
'von Schnering, H.G.'
'Peters, K.'
'Tuerck, R.'
'Hoenle, W.'
'Kremer, R.'
'Peters, E.M.'
'Chang, J.-H.'

_publ_section_title
;
 Cs Mn2 P2, ein Mangan(II, III)-phosphid mit der (Ba Zn2 P2) - Struktur.
 Mit einem Beitrag zum (Ba Al4) - Strukturtyp
;
_journal_name_full 'Zeitschrift fuer Anorganische und Allgemeine Chemie'
_journal_page_first 2772
_journal_page_last 2777
_journal_volume 628
_journal_year 2002
_chemical_formula_sum 'Cs Mn2 P2'
_space_group_IT_number 139
_symmetry_space_group_name_Hall '-I 4 2'
_symmetry_space_group_name_H-M 'I 4/m m m'
_cell_angle_alpha 90
_cell_angle_beta 90
_cell_angle_gamma 90
_cell_formula_units_Z 2
_cell_length_a 4.098
_cell_length_b 4.098
_cell_length_c 14.215
_cell_volume 238.721
_citation_journal_id_ASTM ZAACAB
_cod_data_source_file vonSchnering_ZAACAB_2002_1026.cif
_cod_data_source_block Cs1Mn2P2
_cod_original_cell_volume 238.7211
_cod_original_formula_sum 'Cs1 Mn2 P2'
_cod_database_code 1532366

loop_
_symmetry_equiv_pos_as_xyz
x,y,z
-y,x,z
-x,-y,z
y,-x,z
x,-y,-z
y,x,-z
-x,y,-z
-y,-x,-z
-x,-y,-z
y,-x,-z
x,y,-z
-y,x,-z
-x,y,z
-y,-x,z
x,-y,z
y,x,z
x+1/2,y+1/2,z+1/2
-y+1/2,x+1/2,z+1/2
-x+1/2,-y+1/2,z+1/2
y+1/2,-x+1/2,z+1/2
x+1/2,-y+1/2,-z+1/2
y+1/2,x+1/2,-z+1/2
-x+1/2,y+1/2,-z+1/2
-y+1/2,-x+1/2,-z+1/2
-x+1/2,-y+1/2,-z+1/2
y+1/2,-x+1/2,-z+1/2
x+1/2,y+1/2,-z+1/2
-y+1/2,x+1/2,-z+1/2
-x+1/2,y+1/2,z+1/2
-y+1/2,-x+1/2,z+1/2
x+1/2,-y+1/2,z+1/2
y+1/2,x+1/2,z+1/2

loop_
_atom_site_label
_atom_site_type_symbol
_atom_site_fract_x
_atom_site_fract_y
_atom_site_fract_z
_atom_site_occupancy
_atom_site_U_iso_or_equiv
Cs1 Cs+1 0 0 0 1 0.0
Mn1 Mn+2 0 0.5 0.25 1 0.0
P1 P-3 0 0 0.3362 1 0.0
